data_7217541
loop_
_publ_author_name
'Paul, Mithun'
'Dastidar, Parthasarathi'

_publ_section_title
;
 Coordination polymers derived from pyridyl carboxylate ligands having an
 amide backbone: an attempt towards the selective separation of CuIIcation
 following in situ crystallization under competitive conditions
;
_journal_issue 33
_journal_name_full CrystEngComm
_journal_page_first 7815
_journal_paper_doi 10.1039/C4CE00733F
_journal_volume 16
_journal_year 2014
_chemical_formula_moiety 'C26 H28 Cd2 Cl2 N4 O11'
_chemical_formula_sum 'C26 H28 Cd2 Cl2 N4 O11'
_chemical_formula_weight 868.22
_chemical_name_systematic
; 
 ? 
;
_space_group_IT_number 15
_symmetry_cell_setting monoclinic
_symmetry_space_group_name_Hall '-C 2yc'
_symmetry_space_group_name_H-M 'C 1 2/c 1'
_atom_sites_solution_hydrogens geom
_atom_sites_solution_primary direct
_atom_sites_solution_secondary difmap
_audit_creation_method SHELXL-97
_cell_angle_alpha 90.00
_cell_angle_beta 94.606(2)
_cell_angle_gamma 90.00
_cell_formula_units_Z 8
_cell_length_a 16.5778(8)
_cell_length_b 16.9789(8)
_cell_length_c 21.8040(10)
_cell_measurement_temperature 296(2)
_cell_volume 6117.4(5)
_computing_cell_refinement 'Bruker Apex II'
_computing_data_collection 'Bruker Apex II'
_computing_data_reduction SAINT
_computing_molecular_graphics 'Mercury 3.1'
_computing_publication_material SHELXTL-97
_computing_structure_refinement 'SHELXL-97 (Sheldrick, 1997)'
_computing_structure_solution 'SHELXS-97 (Sheldrick, 1990)'
_diffrn_ambient_temperature 296(2)
_diffrn_detector_area_resol_mean 3
_diffrn_measured_fraction_theta_full 0.992
_diffrn_measured_fraction_theta_max 0.916
_diffrn_measurement_device_type 'Bruker Apex II'
_diffrn_measurement_method 'phi-omega scan'
_diffrn_radiation_monochromator graphite
_diffrn_radiation_source 'fine-focus sealed tube'
_diffrn_radiation_type MoK\a
_diffrn_radiation_wavelength 0.71073
_diffrn_reflns_av_R_equivalents 0.0260
_diffrn_reflns_av_sigmaI/netI 0.0202
_diffrn_reflns_limit_h_max 24
_diffrn_reflns_limit_h_min -20
_diffrn_reflns_limit_k_max 25
_diffrn_reflns_limit_k_min -25
_diffrn_reflns_limit_l_max 26
_diffrn_reflns_limit_l_min -32
_diffrn_reflns_number 45949
_diffrn_reflns_theta_full 27.50
_diffrn_reflns_theta_max 32.18
_diffrn_reflns_theta_min 1.87
_exptl_absorpt_coefficient_mu 1.631
_exptl_absorpt_correction_T_max 0.7804
_exptl_absorpt_correction_T_min 0.6956
_exptl_absorpt_correction_type multi-scan
_exptl_absorpt_process_details sadabs
_exptl_crystal_colour COLORLESS
_exptl_crystal_density_diffrn 1.885
_exptl_crystal_density_method 'not measured'
_exptl_crystal_description BLOCK
_exptl_crystal_F_000 3440
_exptl_crystal_size_max 0.24
_exptl_crystal_size_mid 0.21
_exptl_crystal_size_min 0.16
_refine_diff_density_max 1.039
_refine_diff_density_min -0.837
_refine_diff_density_rms 0.163
_refine_ls_extinction_coef 0.00055(5)
_refine_ls_extinction_expression Fc^*^=kFc[1+0.001xFc^2^\l^3^/sin(2\q)]^-1/4^
_refine_ls_extinction_method SHELXL
_refine_ls_goodness_of_fit_ref 1.023
_refine_ls_hydrogen_treatment mixed
_refine_ls_matrix_type full
_refine_ls_number_parameters 421
_refine_ls_number_reflns 9876
_refine_ls_number_restraints 0
_refine_ls_restrained_S_all 1.023
_refine_ls_R_factor_all 0.0528
_refine_ls_R_factor_gt 0.0362
_refine_ls_shift/su_max 0.002
_refine_ls_shift/su_mean 0.000
_refine_ls_structure_factor_coef Fsqd
_refine_ls_weighting_details 'calc w=1/[\s^2^(Fo^2^)+(0.0644P)^2^+10.9187P] where P=(Fo^2^+2Fc^2^)/3'
_refine_ls_weighting_scheme calc
_refine_ls_wR_factor_gt 0.0988
_refine_ls_wR_factor_ref 0.1171
_reflns_number_gt 7674
_reflns_number_total 9876
_reflns_threshold_expression >2sigma(I)
_cod_duplicate_entry 7216631
_cod_data_source_file c4ce00733f2.cif
_cod_data_source_block cp2f
_cod_depositor_comments
;
The following automatic conversions were performed:

'_symmetry_cell_setting' value 'MONOCLINIC' changed to 'monoclinic'
according to
/usr/data/users/saulius/crontab/automatic-downloads/current/RSC/lib/dictionaries/cif_core.dic
dictionary named 'cif_core.dic' version 2.4.2 from 2011-04-26.

Automatic conversion script
Id: cif_fix_values 2281 2013-09-26 08:29:07Z andrius 
;
_cod_original_sg_symbol_H-M 'C 2/c'
_cod_database_code 7217541

loop_
_symmetry_equiv_pos_as_xyz
'x, y, z'
'-x, y, -z+1/2'
'x+1/2, y+1/2, z'
'-x+1/2, y+1/2, -z+1/2'
'-x, -y, -z'
'x, -y, z-1/2'
'-x+1/2, -y+1/2, -z'
'x+1/2, -y+1/2, z-1/2'

loop_
_atom_site_label
_atom_site_type_symbol
_atom_site_fract_x
_atom_site_fract_y
_atom_site_fract_z
_atom_site_U_iso_or_equiv
_atom_site_adp_type
_atom_site_occupancy
_atom_site_symmetry_multiplicity
_atom_site_calc_flag
_atom_site_refinement_flags
_atom_site_disorder_assembly
_atom_site_disorder_group
C1 C 0.46295(18) 0.19837(18) 0.32517(13) 0.0411(6) Uani 1 1 d . . .
H1 H 0.4309 0.1818 0.2906 0.049 Uiso 1 1 calc R . .
C2 C 0.4721(2) 0.27749(18) 0.33532(14) 0.0489(7) Uani 1 1 d . . .
H2 H 0.4471 0.3138 0.3081 0.059 Uiso 1 1 calc R . .
C3 C 0.51923(19) 0.30222(16) 0.38663(13) 0.0434(6) Uani 1 1 d . . .
H3 H 0.5265 0.3557 0.3945 0.052 Uiso 1 1 calc R . .
C4 C 0.55561(15) 0.24690(14) 0.42646(11) 0.0312(5) Uani 1 1 d . . .
C5 C 0.54324(15) 0.16801(14) 0.41244(11) 0.0328(5) Uani 1 1 d . . .
H5 H 0.5676 0.1304 0.4388 0.039 Uiso 1 1 calc R . .
C6 C 0.60684(17) 0.27732(14) 0.48117(12) 0.0360(5) Uani 1 1 d . . .
C7 C 0.69533(15) 0.23954(14) 0.57307(11) 0.0307(5) Uani 1 1 d . . .
C8 C 0.71766(17) 0.31452(15) 0.59438(14) 0.0408(6) Uani 1 1 d . . .
H8 H 0.6978 0.3591 0.5736 0.049 Uiso 1 1 calc R . .
C9 C 0.77002(18) 0.32160(15) 0.64715(14) 0.0428(6) Uani 1 1 d . . .
H9 H 0.7853 0.3715 0.6613 0.051 Uiso 1 1 calc R . .
C10 C 0.79958(15) 0.25641(16) 0.67878(13) 0.0367(5) Uani 1 1 d . . .
H10 H 0.8344 0.2623 0.7141 0.044 Uiso 1 1 calc R . .
C11 C 0.77737(14) 0.18208(13) 0.65787(11) 0.0302(4) Uani 1 1 d . . .
C12 C 0.72547(15) 0.17371(13) 0.60546(11) 0.0316(5) Uani 1 1 d . . .
H12 H 0.7105 0.1236 0.5917 0.038 Uiso 1 1 calc R . .
C13 C 0.81065(15) 0.11059(15) 0.69098(12) 0.0335(5) Uani 1 1 d . . .
C14 C 0.89724(17) -0.19043(17) 0.77031(13) 0.0411(6) Uani 1 1 d . . .
H14 H 0.9324 -0.1741 0.8032 0.049 Uiso 1 1 calc R . .
C15 C 0.89093(17) -0.26933(16) 0.75816(13) 0.0417(6) Uani 1 1 d . . .
H15 H 0.9211 -0.3056 0.7823 0.050 Uiso 1 1 calc R . .
C16 C 0.83890(17) -0.29386(15) 0.70945(13) 0.0383(6) Uani 1 1 d . . .
H16 H 0.8338 -0.3472 0.7001 0.046 Uiso 1 1 calc R . .
C17 C 0.79394(15) -0.23831(13) 0.67435(11) 0.0300(5) Uani 1 1 d . . .
C18 C 0.80382(16) -0.15964(14) 0.69017(12) 0.0335(5) Uani 1 1 d . . .
H18 H 0.7736 -0.1221 0.6673 0.040 Uiso 1 1 calc R . .
C19 C 0.73774(16) -0.26821(14) 0.62257(12) 0.0332(5) Uani 1 1 d . . .
C20 C 0.65310(16) -0.22961(13) 0.52838(11) 0.0317(5) Uani 1 1 d . . .
C21 C 0.6287(2) -0.30449(15) 0.50896(14) 0.0438(6) Uani 1 1 d . . .
H21 H 0.6478 -0.3487 0.5308 0.053 Uiso 1 1 calc R . .
C22 C 0.5756(2) -0.31296(15) 0.45670(14) 0.0446(7) Uani 1 1 d . . .
H22 H 0.5595 -0.3631 0.4436 0.054 Uiso 1 1 calc R . .
C23 C 0.54667(17) -0.24811(15) 0.42418(12) 0.0375(5) Uani 1 1 d . . .
H23 H 0.5110 -0.2543 0.3894 0.045 Uiso 1 1 calc R . .
C24 C 0.57098(15) -0.17344(14) 0.44350(11) 0.0314(5) Uani 1 1 d . . .
C25 C 0.62370(16) -0.16414(14) 0.49528(11) 0.0320(5) Uani 1 1 d . . .
H25 H 0.6397 -0.1139 0.5081 0.038 Uiso 1 1 calc R . .
C26 C 0.53936(17) -0.10351(15) 0.40703(12) 0.0359(5) Uani 1 1 d . . .
N1 N 0.49783(13) 0.14371(13) 0.36260(10) 0.0333(4) Uani 1 1 d . . .
N2 N 0.64444(14) 0.22410(12) 0.51915(10) 0.0348(5) Uani 1 1 d . . .
H28 H 0.637(2) 0.172(2) 0.5123(16) 0.048(9) Uiso 1 1 d . . .
N3 N 0.85509(14) -0.13541(12) 0.73703(10) 0.0350(4) Uani 1 1 d . A .
N4 N 0.70735(16) -0.21500(13) 0.58083(11) 0.0390(5) Uani 1 1 d . . .
H4 H 0.719(3) -0.167(3) 0.584(2) 0.083(15) Uiso 1 1 d . . .
O1 O 0.61275(17) 0.34841(12) 0.48903(12) 0.0621(7) Uani 1 1 d . . .
O2 O 0.86400(14) 0.12053(12) 0.73442(10) 0.0491(5) Uani 1 1 d . A .
O3 O 0.78656(12) 0.04255(11) 0.67448(9) 0.0396(4) Uani 1 1 d . A .
O4 O 0.72126(16) -0.33831(11) 0.61942(11) 0.0566(6) Uani 1 1 d . . .
O5 O 0.49446(15) -0.11546(12) 0.35891(10) 0.0532(6) Uani 1 1 d . . .
O6 O 0.55697(15) -0.03492(11) 0.42455(10) 0.0501(5) Uani 1 1 d . . .
O7 O 0.35752(15) 0.02126(14) 0.37859(11) 0.0511(5) Uani 1 1 d . . .
O8 O 0.6548(2) 0.04495(13) 0.50502(12) 0.0548(6) Uani 1 1 d . . .
H26 H 0.695(2) 0.028(2) 0.5091(18) 0.039(10) Uiso 1 1 d . . .
H27 H 0.623(3) 0.019(3) 0.484(2) 0.073(14) Uiso 1 1 d . . .
O9 O 0.20326(19) 0.0312(2) 0.44635(16) 0.0850(10) Uani 1 1 d . . .
O11A O 0.8192(4) 0.0090(3) 0.8465(3) 0.0520(12) Uiso 0.48 1 d P A 1
O11B O 0.7900(3) 0.0139(3) 0.8263(2) 0.0472(10) Uiso 0.52 1 d P A 2
O10A O 0.5946(4) 0.4949(3) 0.5342(3) 0.0666(13) Uiso 0.61 1 d P B 1
O10B O 0.5604(7) 0.4957(5) 0.5190(5) 0.077(2) Uiso 0.39 1 d P C 2
Cd1 Cd 0.481619(13) 0.014423(11) 0.334047(9) 0.03769(7) Uani 1 1 d . . .
Cd2 Cd 0.887141(13) -0.007090(11) 0.755653(10) 0.04023(7) Uani 1 1 d . . .
Cl2 Cl 1.00793(5) -0.01681(5) 0.83341(3) 0.04965(18) Uani 1 1 d . . .
Cl1 Cl 0.60701(4) 0.01878(5) 0.26756(3) 0.04649(17) Uani 1 1 d . . .

loop_
_atom_site_aniso_label
_atom_site_aniso_U_11
_atom_site_aniso_U_22
_atom_site_aniso_U_33
_atom_site_aniso_U_23
_atom_site_aniso_U_13
_atom_site_aniso_U_12
C1 0.0442(14) 0.0434(14) 0.0335(13) 0.0025(11) -0.0110(11) 0.0059(11)
C2 0.0650(19) 0.0363(14) 0.0416(15) 0.0093(11) -0.0198(14) 0.0123(12)
C3 0.0605(17) 0.0261(11) 0.0417(14) 0.0063(10) -0.0081(13) 0.0072(11)
C4 0.0387(12) 0.0261(10) 0.0282(11) 0.0039(8) -0.0011(9) 0.0026(9)
C5 0.0396(12) 0.0263(10) 0.0306(11) 0.0056(9) -0.0083(10) 0.0015(9)
C6 0.0474(14) 0.0245(10) 0.0348(13) 0.0015(9) -0.0048(11) 0.0013(9)
C7 0.0357(12) 0.0243(10) 0.0312(11) -0.0024(8) -0.0030(9) -0.0018(8)
C8 0.0468(15) 0.0220(10) 0.0514(16) -0.0037(10) -0.0095(12) -0.0003(9)
C9 0.0488(15) 0.0259(11) 0.0514(16) -0.0095(11) -0.0099(12) -0.0040(10)
C10 0.0342(12) 0.0365(12) 0.0376(13) -0.0113(10) -0.0081(10) -0.0022(9)
C11 0.0320(11) 0.0257(10) 0.0320(11) -0.0042(8) -0.0029(9) -0.0006(8)
C12 0.0370(12) 0.0228(9) 0.0339(12) -0.0028(8) -0.0047(10) -0.0016(8)
C13 0.0356(12) 0.0297(11) 0.0336(12) -0.0014(9) -0.0073(10) -0.0008(9)
C14 0.0444(14) 0.0368(13) 0.0392(14) 0.0051(11) -0.0141(11) -0.0012(10)
C15 0.0438(14) 0.0315(12) 0.0469(16) 0.0112(10) -0.0139(12) 0.0063(10)
C16 0.0434(14) 0.0275(11) 0.0423(14) 0.0087(10) -0.0073(11) 0.0050(10)
C17 0.0354(11) 0.0251(10) 0.0287(11) 0.0055(8) -0.0024(9) 0.0015(8)
C18 0.0415(13) 0.0259(10) 0.0311(11) 0.0043(9) -0.0091(10) 0.0030(9)
C19 0.0418(13) 0.0256(10) 0.0309(12) 0.0045(9) -0.0052(10) 0.0005(9)
C20 0.0424(13) 0.0236(10) 0.0274(11) 0.0010(8) -0.0069(10) -0.0005(9)
C21 0.0636(18) 0.0229(11) 0.0424(15) 0.0022(10) -0.0117(13) -0.0008(11)
C22 0.0647(18) 0.0235(11) 0.0429(15) -0.0036(10) -0.0132(13) -0.0056(11)
C23 0.0479(14) 0.0307(11) 0.0319(12) -0.0031(9) -0.0097(11) -0.0043(10)
C24 0.0396(12) 0.0257(10) 0.0274(11) 0.0020(8) -0.0069(9) -0.0006(9)
C25 0.0437(13) 0.0229(9) 0.0278(11) 0.0016(8) -0.0077(10) -0.0020(9)
C26 0.0464(14) 0.0296(11) 0.0292(11) 0.0023(9) -0.0123(10) -0.0014(10)
N1 0.0377(11) 0.0314(10) 0.0290(10) 0.0024(8) -0.0073(8) 0.0003(8)
N2 0.0471(12) 0.0209(9) 0.0346(11) -0.0001(8) -0.0084(9) -0.0008(8)
N3 0.0427(11) 0.0259(9) 0.0344(11) 0.0020(8) -0.0096(9) 0.0009(8)
N4 0.0559(14) 0.0215(9) 0.0362(11) 0.0021(8) -0.0166(10) -0.0018(9)
O1 0.0949(18) 0.0229(9) 0.0625(14) -0.0012(9) -0.0307(13) 0.0009(10)
O2 0.0592(13) 0.0335(9) 0.0491(12) -0.0037(8) -0.0294(10) 0.0000(9)
O3 0.0440(10) 0.0271(8) 0.0448(10) -0.0018(7) -0.0138(8) -0.0009(7)
O4 0.0860(16) 0.0243(9) 0.0541(13) 0.0099(8) -0.0282(12) -0.0104(10)
O5 0.0774(15) 0.0330(10) 0.0431(11) 0.0039(8) -0.0336(11) -0.0056(10)
O6 0.0751(15) 0.0269(9) 0.0427(11) 0.0017(8) -0.0294(10) -0.0037(9)
O7 0.0527(13) 0.0512(12) 0.0473(12) 0.0007(10) -0.0083(10) -0.0172(10)
O8 0.0748(17) 0.0325(10) 0.0518(13) -0.0067(9) -0.0271(13) 0.0015(11)
O9 0.0708(19) 0.103(2) 0.080(2) -0.0334(19) -0.0045(15) 0.0218(17)
Cd1 0.04796(13) 0.03034(10) 0.03204(11) 0.00358(6) -0.01365(8) -0.00163(7)
Cd2 0.04524(13) 0.02917(10) 0.04358(13) -0.00207(7) -0.01318(9) 0.00028(7)
Cl2 0.0556(4) 0.0567(4) 0.0339(3) -0.0011(3) -0.0131(3) -0.0046(3)
Cl1 0.0389(3) 0.0621(4) 0.0357(3) -0.0053(3) -0.0139(3) 0.0034(3)

loop_
_atom_type_symbol
_atom_type_description
_atom_type_scat_dispersion_real
_atom_type_scat_dispersion_imag
_atom_type_scat_source
C C 0.0033 0.0016 'International Tables Vol C Tables 4.2.6.8 and 6.1.1.4'
H H 0.0000 0.0000 'International Tables Vol C Tables 4.2.6.8 and 6.1.1.4'
N N 0.0061 0.0033 'International Tables Vol C Tables 4.2.6.8 and 6.1.1.4'
O O 0.0106 0.0060 'International Tables Vol C Tables 4.2.6.8 and 6.1.1.4'
Cd Cd -0.8075 1.2024 'International Tables Vol C Tables 4.2.6.8 and 6.1.1.4'
Cl Cl 0.1484 0.1585 'International Tables Vol C Tables 4.2.6.8 and 6.1.1.4'

loop_
_geom_angle_atom_site_label_1
_geom_angle_atom_site_label_2
_geom_angle_atom_site_label_3
_geom_angle
_geom_angle_site_symmetry_1
_geom_angle_site_symmetry_3
N1 C1 C2 123.1(3) . .
C1 C2 C3 118.6(2) . .
C2 C3 C4 119.5(3) . .
C3 C4 C5 117.9(2) . .
C3 C4 C6 117.1(2) . .
C5 C4 C6 125.0(2) . .
N1 C5 C4 122.8(2) . .
O1 C6 N2 123.3(3) . .
O1 C6 C4 119.1(2) . .
N2 C6 C4 117.6(2) . .
C12 C7 C8 119.2(2) . .
C12 C7 N2 116.0(2) . .
C8 C7 N2 124.8(2) . .
C9 C8 C7 119.1(2) . .
C10 C9 C8 121.3(2) . .
C9 C10 C11 119.7(2) . .
C12 C11 C10 119.9(2) . .
C12 C11 C13 119.8(2) . .
C10 C11 C13 120.3(2) . .
C11 C12 C7 120.7(2) . .
O2 C13 O3 121.7(2) . .
O2 C13 C11 117.8(2) . .
O3 C13 C11 120.6(2) . .
N3 C14 C15 123.2(2) . .
C14 C15 C16 118.6(2) . .
C15 C16 C17 119.5(2) . .
C18 C17 C16 118.0(2) . .
C18 C17 C19 124.7(2) . .
C16 C17 C19 117.3(2) . .
N3 C18 C17 122.7(2) . .
O4 C19 N4 123.0(2) . .
O4 C19 C17 119.8(2) . .
N4 C19 C17 117.3(2) . .
C21 C20 C25 119.4(2) . .
C21 C20 N4 123.7(2) . .
C25 C20 N4 116.8(2) . .
C20 C21 C22 119.6(2) . .
C23 C22 C21 120.8(2) . .
C22 C23 C24 119.7(2) . .
C25 C24 C23 120.2(2) . .
C25 C24 C26 121.0(2) . .
C23 C24 C26 118.8(2) . .
C24 C25 C20 120.3(2) . .
O6 C26 O5 120.9(2) 1 .
O6 C26 O5 120.9(2) . .
O6 C26 C24 120.7(2) 1 .
O6 C26 C24 120.7(2) . .
O5 C26 C24 118.3(2) . .
C1 N1 C5 118.0(2) . .
C1 N1 Cd1 117.63(18) . .
C5 N1 Cd1 124.24(16) . .
C6 N2 C7 127.1(2) . .
C18 N3 C14 118.0(2) . .
C18 N3 Cd2 123.76(16) . .
C14 N3 Cd2 117.79(17) . .
C19 N4 C20 127.2(2) . .
C13 O2 Cd2 97.15(16) . .
C13 O3 Cd2 85.90(14) . .
C26 O5 Cd1 94.61(16) . .
C26 O6 Cd1 88.89(15) . .
O5 Cd1 N1 148.92(8) . .
O5 Cd1 O7 91.01(9) . .
N1 Cd1 O7 85.86(8) . .
O5 Cd1 O6 55.50(7) . 1
N1 Cd1 O6 93.96(7) . 1
O7 Cd1 O6 95.32(9) . 1
O5 Cd1 O6 55.50(7) . .
N1 Cd1 O6 93.96(7) . .
O7 Cd1 O6 95.32(9) . .
O5 Cd1 Cl1 105.68(5) . 2_655
N1 Cd1 Cl1 104.72(5) . 2_655
O7 Cd1 Cl1 84.00(6) . 2_655
O6 Cd1 Cl1 161.18(5) 1 2_655
O6 Cd1 Cl1 161.18(5) . 2_655
O5 Cd1 Cl1 95.49(7) . .
N1 Cd1 Cl1 92.42(6) . .
O7 Cd1 Cl1 169.99(6) . .
O6 Cd1 Cl1 94.64(7) 1 .
O6 Cd1 Cl1 94.64(7) . .
Cl1 Cd1 Cl1 86.92(2) 2_655 .
O2 Cd2 N3 148.90(8) . .
O2 Cd2 O11B 82.73(13) . .
N3 Cd2 O11B 95.76(13) . .
O2 Cd2 O11A 88.65(14) . .
N3 Cd2 O11A 98.02(14) . .
O11B Cd2 O11A 15.41(15) . .
O2 Cd2 O3 55.26(6) . .
N3 Cd2 O3 93.68(7) . .
O11B Cd2 O3 87.67(14) . .
O11A Cd2 O3 102.69(17) . .
O2 Cd2 Cl2 108.38(5) . .
N3 Cd2 Cl2 102.65(6) . .
O11B Cd2 Cl2 96.80(14) . .
O11A Cd2 Cl2 81.43(16) . .
O3 Cd2 Cl2 162.50(5) . .
O2 Cd2 Cl2 91.14(7) . 2_756
N3 Cd2 Cl2 88.16(6) . 2_756
O11B Cd2 Cl2 173.35(12) . 2_756
O11A Cd2 Cl2 168.30(16) . 2_756
O3 Cd2 Cl2 86.72(5) . 2_756
Cl2 Cd2 Cl2 87.55(3) . 2_756
Cd2 Cl2 Cd2 92.00(3) . 2_756
Cd1 Cl1 Cd1 92.99(2) 2_655 .

loop_
_geom_bond_atom_site_label_1
_geom_bond_atom_site_label_2
_geom_bond_distance
_geom_bond_site_symmetry_2
C1 N1 1.336(3) .
C1 C2 1.368(4) .
C2 C3 1.378(4) .
C3 C4 1.384(3) .
C4 C5 1.385(3) .
C4 C6 1.500(4) .
C5 N1 1.336(3) .
C6 O1 1.222(3) .
C6 N2 1.345(3) .
C7 C12 1.393(3) .
C7 C8 1.395(3) .
C7 N2 1.415(3) .
C8 C9 1.390(4) .
C9 C10 1.374(4) .
C10 C11 1.382(3) .
C11 C12 1.381(3) .
C11 C13 1.495(3) .
C13 O2 1.254(3) .
C13 O3 1.265(3) .
C14 N3 1.344(3) .
C14 C15 1.368(4) .
C15 C16 1.378(4) .
C16 C17 1.392(3) .
C17 C18 1.386(3) .
C17 C19 1.494(3) .
C18 N3 1.340(3) .
C19 O4 1.222(3) .
C19 N4 1.351(3) .
C20 C21 1.390(3) .
C20 C25 1.392(3) .
C20 N4 1.419(3) .
C21 C22 1.390(4) .
C22 C23 1.375(4) .
C23 C24 1.386(3) .
C24 C25 1.380(3) .
C24 C26 1.500(3) .
C26 O6 1.253(3) 1
C26 O6 1.253(3) .
C26 O5 1.253(3) .
N1 Cd1 2.292(2) .
N3 Cd2 2.271(2) .
O2 Cd2 2.242(2) .
O3 Cd2 2.4797(18) .
O5 Cd1 2.277(2) .
O6 Cd1 2.4001(19) .
O7 Cd1 2.347(3) .
O11A Cd2 2.371(6) .
O11B Cd2 2.343(5) .
Cd1 O6 2.4001(19) 1
Cd1 Cl1 2.5590(7) 2_655
Cd1 Cl1 2.6291(8) .
Cd2 Cl2 2.5232(8) .
Cd2 Cl2 2.7142(9) 2_756
Cl2 Cd2 2.7142(9) 2_756
Cl1 Cd1 2.5591(7) 2_655

loop_
_geom_hbond_atom_site_label_D
_geom_hbond_atom_site_label_H
_geom_hbond_atom_site_label_A
_geom_hbond_distance_DH
_geom_hbond_distance_HA
_geom_hbond_distance_DA
_geom_hbond_angle_DHA
_geom_hbond_site_symmetry_A
N2 H28 O8 0.90(4) 2.19(4) 3.064(3) 164(3) 1
O8 H26 O9 0.72(4) 2.13(4) 2.817(4) 158(4) 5_656
O8 H27 O6 0.80(5) 1.87(5) 2.662(3) 172(5) 1
